data_1516465
loop_
_publ_author_name
'Xiao, Xin'
'Sun, Nana'
'Qi, Dongdong'
'Jiang, Jianzhuang'

_publ_section_title
;
 Unprecedented Cucurbituril-Based Ternary Host-Guest Supramolecular
 Polymers Mediated through Included Alkyl Chains
;
_journal_issue 18
_journal_name_full 'Polymer Chemistry'
_journal_page_first 5211
_journal_page_last 5217
_journal_paper_doi 10.1039/c4py00512k
_journal_volume 5
_journal_year 2014
_chemical_formula_sum 'C65 H71 Cl4 N34 O29 Zn'
_chemical_formula_weight 1999.75
_chemical_name_systematic ?
_space_group_IT_number 2
_symmetry_cell_setting triclinic
_symmetry_space_group_name_Hall '-P 1'
_symmetry_space_group_name_H-M 'P -1'
_atom_sites_solution_hydrogens geom
_atom_sites_solution_primary direct
_atom_sites_solution_secondary difmap
_audit_creation_method SHELXL-97
_cell_angle_alpha 88.054(2)
_cell_angle_beta 64.192(2)
_cell_angle_gamma 73.825(2)
_cell_formula_units_Z 2
_cell_length_a 17.6178(9)
_cell_length_b 18.0031(10)
_cell_length_c 18.3649(10)
_cell_measurement_reflns_used 17697
_cell_measurement_temperature 150(2)
_cell_measurement_theta_max 25.02
_cell_measurement_theta_min 1.51
_cell_volume 5010.6(5)
_computing_structure_refinement 'SHELXL-97 (Sheldrick, 1997)'
_diffrn_ambient_temperature 150(2)
_diffrn_measured_fraction_theta_full 0.983
_diffrn_measured_fraction_theta_max 0.983
_diffrn_measurement_device_type 'Bruker CCD Area Detector'
_diffrn_measurement_method '\f and \w scan'
_diffrn_radiation_monochromator graphite
_diffrn_radiation_source 'fine-focus sealed tube'
_diffrn_radiation_type MoK\a
_diffrn_radiation_wavelength 0.71073
_diffrn_reflns_av_R_equivalents 0.0734
_diffrn_reflns_av_sigmaI/netI 0.0845
_diffrn_reflns_limit_h_max 20
_diffrn_reflns_limit_h_min -20
_diffrn_reflns_limit_k_max 21
_diffrn_reflns_limit_k_min -21
_diffrn_reflns_limit_l_max 21
_diffrn_reflns_limit_l_min -21
_diffrn_reflns_number 53099
_diffrn_reflns_theta_full 25.02
_diffrn_reflns_theta_max 25.02
_diffrn_reflns_theta_min 1.51
_diffrn_standards_interval_count 0
_diffrn_standards_interval_time 0
_diffrn_standards_number 0
_exptl_absorpt_coefficient_mu 0.438
_exptl_absorpt_correction_T_max 0.896
_exptl_absorpt_correction_T_min 0.862
_exptl_absorpt_correction_type multi-scan
_exptl_absorpt_process_details 'SADABS (Bruker, 2005)'
_exptl_crystal_colour colorless
_exptl_crystal_density_diffrn 1.326
_exptl_crystal_density_method 'not measured'
_exptl_crystal_description block
_exptl_crystal_F_000 2058
_exptl_crystal_size_max 0.34
_exptl_crystal_size_mid 0.29
_exptl_crystal_size_min 0.25
_refine_diff_density_max 4.454
_refine_diff_density_min -1.114
_refine_diff_density_rms 0.253
_refine_ls_extinction_method none
_refine_ls_goodness_of_fit_ref 1.809
_refine_ls_hydrogen_treatment mixed
_refine_ls_matrix_type full
_refine_ls_number_parameters 1173
_refine_ls_number_reflns 17384
_refine_ls_number_restraints 8
_refine_ls_restrained_S_all 1.809
_refine_ls_R_factor_all 0.2327
_refine_ls_R_factor_gt 0.1745
_refine_ls_shift/su_max 0.002
_refine_ls_shift/su_mean 0.000
_refine_ls_structure_factor_coef Fsqd
_refine_ls_weighting_details 'calc w=1/[\s^2^(Fo^2^)+(0.2000P)^2^+0.0000P] where P=(Fo^2^+2Fc^2^)/3'
_refine_ls_weighting_scheme calc
_refine_ls_wR_factor_gt 0.4447
_refine_ls_wR_factor_ref 0.4861
_reflns_number_gt 10556
_reflns_number_total 17384
_reflns_threshold_expression >2sigma(I)
_cod_data_source_file c4py00512k2.cif
_cod_data_source_block a
_cod_depositor_comments
;
The following automatic conversions were performed:

'_symmetry_cell_setting' value 'Triclinic' changed to 'triclinic'
according to
/usr/data/users/saulius/crontab/automatic-downloads/rss-feeds/RSC/lib/dictionaries/cif_core.dic
dictionary named 'cif_core.dic' version 2.4.2 from 2011-04-26.

Automatic conversion script
Id: cif_fix_values 2281 2013-09-26 08:29:07Z andrius 
;
_cod_database_code 1516465

loop_
_symmetry_equiv_pos_as_xyz
'x, y, z'
'-x, -y, -z'

loop_
_atom_site_label
_atom_site_type_symbol
_atom_site_fract_x
_atom_site_fract_y
_atom_site_fract_z
_atom_site_U_iso_or_equiv
_atom_site_adp_type
_atom_site_occupancy
_atom_site_symmetry_multiplicity
_atom_site_calc_flag
_atom_site_refinement_flags
C60 C 0.6156(19) 0.923(2) 0.912(3) 0.36(3) Uiso 1 1 d D
H60A H 0.6405 0.8696 0.9196 0.428 Uiso 1 1 calc R
H60B H 0.5963 0.9190 0.8706 0.428 Uiso 1 1 calc R
C61 C 0.52(2) 0.952(5) 0.99(2) 2.0(4) Uiso 1 1 d D
H61A H 0.5341 0.9378 1.0416 2.400 Uiso 1 1 calc R
H61B H 0.4822 0.9258 0.9941 2.400 Uiso 1 1 calc R
C63 C 1.111(2) 0.5159(14) 1.052(2) 0.192(12) Uiso 1 1 d D
H63A H 1.1565 0.4813 1.0633 0.230 Uiso 1 1 calc R
H63B H 1.1193 0.5014 0.9976 0.230 Uiso 1 1 calc R
C64 C 1.013(2) 0.5250(17) 1.121(2) 0.236(17) Uiso 1 1 d D
H64A H 1.0012 0.5544 1.1700 0.284 Uiso 1 1 calc R
H64B H 0.9692 0.5497 1.1024 0.284 Uiso 1 1 calc R
C65 C 1.017(2) 0.4365(16) 1.1343(18) 0.178(11) Uiso 1 1 d D
H65A H 0.9619 0.4337 1.1762 0.267 Uiso 1 1 calc R
H65B H 1.0633 0.4132 1.1502 0.267 Uiso 1 1 calc R
H65C H 1.0297 0.4091 1.0846 0.267 Uiso 1 1 calc R
O3W O 0.9798(9) 0.3914(6) 0.5224(7) 0.103(4) Uani 1 1 d .
O4W O 0.5132(11) 0.3442(10) 1.3648(18) 0.229(12) Uani 1 1 d .
O5W O 0.9579(16) 0.1679(12) 0.935(2) 0.277(16) Uani 1 1 d .
O6W O 1.2446(15) 0.1351(10) 0.7593(10) 0.207(11) Uani 1 1 d .
O7W O 0.885(2) -0.2472(10) 0.5294(18) 0.42(3) Uani 1 1 d .
O8W O 0.990(3) -0.0548(11) 0.956(4) 0.65(6) Uani 1 1 d .
O9W O 0.253(2) 0.1911(15) 0.5195(11) 0.37(3) Uani 1 1 d .
O10W O 1.044(2) 0.1948(13) 0.750(4) 0.49(4) Uani 1 1 d .
O15 O 0.5598(7) 0.2490(6) 0.7698(7) 0.082(3) Uani 1 1 d .
O16 O 1.1972(8) 0.6259(7) 0.7304(8) 0.097(3) Uani 1 1 d .
O13W O 1.251(2) 0.734(3) 0.767(3) 0.48(3) Uani 1 1 d .
O14W O 1.112(3) 0.1049(16) 0.842(3) 0.51(4) Uani 1 1 d .
O15W O 0.3962(5) 0.4605(5) 0.3497(5) 0.056(2) Uani 1 1 d .
O16W O 0.981(4) 0.114(5) 0.532(4) 1.23(15) Uani 1 1 d .
Cl2 Cl 0.21046(17) 0.66289(12) 0.40834(13) 0.0363(6) Uani 1 1 d .
Cl4 Cl 0.41538(18) 0.5356(2) 0.45628(16) 0.0595(9) Uani 1 1 d .
C1 C 1.3685(11) 0.3112(10) 0.7211(10) 0.091(5) Uani 1 1 d .
H1A H 1.4278 0.3017 0.6777 0.109 Uiso 1 1 calc R
H1B H 1.3552 0.2619 0.7296 0.109 Uiso 1 1 calc R
C2 C 1.3489(11) 0.5194(10) 0.7368(10) 0.079(4) Uani 1 1 d .
H2A H 1.3300 0.5750 0.7516 0.095 Uiso 1 1 calc R
H2B H 1.4086 0.5059 0.6936 0.095 Uiso 1 1 calc R
C3 C 1.3204(9) 0.4306(8) 0.6528(10) 0.070(4) Uani 1 1 d .
H3 H 1.3813 0.4200 0.6107 0.084 Uiso 1 1 calc R
C4 C 1.2365(9) 0.3443(9) 0.6957(9) 0.065(3) Uani 1 1 d .
C5 C 1.2293(10) 0.5563(9) 0.6962(10) 0.069(4) Uani 1 1 d .
C6 C 1.2549(10) 0.4498(10) 0.6154(9) 0.076(4) Uani 1 1 d .
H6 H 1.2840 0.4432 0.5558 0.091 Uiso 1 1 calc R
C7 C 1.1509(8) 0.3769(8) 0.6184(9) 0.066(4) Uani 1 1 d .
H7A H 1.1466 0.3245 0.6279 0.079 Uiso 1 1 calc R
H7B H 1.1805 0.3784 0.5600 0.079 Uiso 1 1 calc R
C8 C 1.1501(9) 0.5765(9) 0.6093(10) 0.075(4) Uani 1 1 d .
H8A H 1.1437 0.6311 0.6185 0.090 Uiso 1 1 calc R
H8B H 1.1793 0.5620 0.5511 0.090 Uiso 1 1 calc R
C9 C 1.0445(9) 0.5006(7) 0.6142(8) 0.059(3) Uani 1 1 d .
H9 H 1.0736 0.4929 0.5547 0.071 Uiso 1 1 calc R
C10 C 0.9875(8) 0.4094(7) 0.6954(8) 0.054(3) Uani 1 1 d .
C11 C 0.9442(9) 0.5267(7) 0.6475(8) 0.060(3) Uani 1 1 d .
H11 H 0.9266 0.5288 0.6034 0.071 Uiso 1 1 calc R
C12 C 0.9867(9) 0.6256(8) 0.6822(8) 0.063(3) Uani 1 1 d .
C13 C 0.8298(8) 0.4578(8) 0.7291(8) 0.064(3) Uani 1 1 d .
H13A H 0.8077 0.4746 0.6893 0.077 Uiso 1 1 calc R
H13B H 0.8344 0.4030 0.7331 0.077 Uiso 1 1 calc R
C14 C 0.8282(10) 0.6543(8) 0.7255(9) 0.077(4) Uani 1 1 d .
H14A H 0.8013 0.6531 0.6896 0.092 Uiso 1 1 calc R
H14B H 0.8296 0.7071 0.7319 0.092 Uiso 1 1 calc R
C15 C 0.7318(8) 0.4650(7) 0.8767(8) 0.054(3) Uani 1 1 d .
C16 C 0.7210(9) 0.5796(7) 0.8156(8) 0.061(3) Uani 1 1 d .
H16 H 0.6889 0.5910 0.7825 0.073 Uiso 1 1 calc R
C17 C 0.7484(9) 0.6760(7) 0.8732(9) 0.068(4) Uani 1 1 d .
C18 C 0.6572(8) 0.5955(7) 0.9083(7) 0.053(3) Uani 1 1 d .
H18 H 0.5958 0.6177 0.9178 0.064 Uiso 1 1 calc R
C19 C 0.6156(9) 0.5011(7) 1.0162(8) 0.062(3) Uani 1 1 d .
H19A H 0.5540 0.5251 1.0292 0.074 Uiso 1 1 calc R
H19B H 0.6257 0.4453 1.0153 0.074 Uiso 1 1 calc R
C20 C 0.6319(9) 0.6988(8) 1.0156(8) 0.066(4) Uani 1 1 d .
H20A H 0.6505 0.7452 1.0123 0.079 Uiso 1 1 calc R
H20B H 0.5709 0.7152 1.0246 0.079 Uiso 1 1 calc R
C21 C 0.6629(8) 0.4800(8) 1.1273(9) 0.057(3) Uani 1 1 d .
C22 C 0.5916(8) 0.6063(7) 1.1204(8) 0.058(3) Uani 1 1 d .
H22 H 0.5304 0.6246 1.1285 0.069 Uiso 1 1 calc R
C23 C 0.6577(8) 0.6948(7) 1.1350(9) 0.062(4) Uani 1 1 d .
C24 C 0.5956(9) 0.5985(8) 1.1999(9) 0.063(3) Uani 1 1 d .
H24 H 0.5366 0.6079 1.2452 0.076 Uiso 1 1 calc R
C25 C 0.3854(11) 0.1939(8) 1.3144(9) 0.079(4) Uani 1 1 d .
H25A H 0.3836 0.2132 1.3640 0.094 Uiso 1 1 calc R
H25B H 0.3405 0.2316 1.3044 0.094 Uiso 1 1 calc R
C26 C 0.5490(13) 0.1672(10) 1.2584(10) 0.089(5) Uani 1 1 d .
H26 H 0.5387 0.1879 1.3117 0.106 Uiso 1 1 calc R
C27 C 0.4799(9) 0.2372(8) 1.1841(10) 0.070(4) Uani 1 1 d .
C28 C 0.6158(11) 0.2010(10) 1.1869(10) 0.092(5) Uani 1 1 d .
H28 H 0.6414 0.2340 1.2050 0.110 Uiso 1 1 calc R
C29 C 0.7707(11) 0.1334(13) 1.0739(11) 0.114(7) Uani 1 1 d .
H29A H 0.8168 0.0852 1.0648 0.137 Uiso 1 1 calc R
H29B H 0.7845 0.1742 1.0946 0.137 Uiso 1 1 calc R
C30 C 0.5912(10) 0.3011(8) 1.0954(9) 0.069(4) Uani 1 1 d .
H30A H 0.5392 0.3397 1.0975 0.083 Uiso 1 1 calc R
H30B H 0.6203 0.3269 1.1162 0.083 Uiso 1 1 calc R
C31 C 0.8154(10) 0.1034(9) 0.9277(11) 0.078(4) Uani 1 1 d .
C32 C 0.7411(8) 0.2317(8) 0.9820(8) 0.062(3) Uani 1 1 d .
H32 H 0.7702 0.2617 0.9991 0.074 Uiso 1 1 calc R
C33 C 0.6242(9) 0.2914(8) 0.9499(9) 0.061(3) Uani 1 1 d .
C34 C 0.7765(8) 0.2258(7) 0.8866(9) 0.062(3) Uani 1 1 d .
H34 H 0.8178 0.2563 0.8607 0.074 Uiso 1 1 calc R
C35 C 0.8771(11) 0.1135(8) 0.7773(11) 0.081(4) Uani 1 1 d .
H35A H 0.9184 0.0643 0.7758 0.097 Uiso 1 1 calc R
H35B H 0.9107 0.1493 0.7509 0.097 Uiso 1 1 calc R
C36 C 0.6981(10) 0.2795(7) 0.7992(8) 0.065(4) Uani 1 1 d .
H36A H 0.6449 0.3205 0.8082 0.077 Uiso 1 1 calc R
H36B H 0.7480 0.2995 0.7704 0.077 Uiso 1 1 calc R
C37 C 0.8410(11) 0.0297(8) 0.7006(9) 0.070(4) Uani 1 1 d .
C38 C 0.7878(11) 0.1613(8) 0.6968(10) 0.085(5) Uani 1 1 d .
H38 H 0.8293 0.1896 0.6641 0.101 Uiso 1 1 calc R
C39 C 0.6410(11) 0.2049(8) 0.7357(9) 0.068(4) Uani 1 1 d .
C40 C 0.7695(11) 0.1157(8) 0.6423(10) 0.077(4) Uani 1 1 d .
H40 H 0.7996 0.1249 0.5853 0.093 Uiso 1 1 calc R
C41 C 0.8044(14) -0.0264(9) 0.6030(10) 0.099(6) Uani 1 1 d .
H41A H 0.8217 -0.0127 0.5477 0.119 Uiso 1 1 calc R
H41B H 0.8509 -0.0711 0.6023 0.119 Uiso 1 1 calc R
C42 C 0.6171(17) 0.1361(9) 0.6347(14) 0.130(9) Uani 1 1 d .
H42A H 0.5620 0.1777 0.6544 0.156 Uiso 1 1 calc R
H42B H 0.6487 0.1374 0.5765 0.156 Uiso 1 1 calc R
C43 C 0.7134(11) -0.1131(8) 0.6657(10) 0.078(4) Uani 1 1 d .
C44 C 0.6579(11) -0.0095(7) 0.6066(8) 0.073(4) Uani 1 1 d .
H44 H 0.6820 -0.0061 0.5479 0.088 Uiso 1 1 calc R
C45 C 0.5107(14) 0.0602(9) 0.6871(10) 0.081(5) Uani 1 1 d .
C46 C 0.5958(11) -0.0633(9) 0.6337(9) 0.077(4) Uani 1 1 d .
H46 H 0.5968 -0.0873 0.5861 0.093 Uiso 1 1 calc R
C47 C 0.4320(13) -0.0297(10) 0.6949(13) 0.104(6) Uani 1 1 d .
H47A H 0.4394 -0.0525 0.6442 0.125 Uiso 1 1 calc R
H47B H 0.3845 0.0186 0.7105 0.125 Uiso 1 1 calc R
C48 C 0.3249(13) -0.0656(10) 0.8269(12) 0.090(5) Uani 1 1 d .
N1 N 1.0639(7) 0.5640(7) 0.6442(7) 0.068(3) Uani 1 1 d .
N2 N 0.9183(7) 0.6032(6) 0.6879(7) 0.065(3) Uani 1 1 d .
N3 N 1.0637(7) 0.4291(6) 0.6487(7) 0.068(3) Uani 1 1 d .
N4 N 0.9176(7) 0.4670(6) 0.6994(7) 0.064(3) Uani 1 1 d .
N5 N 0.7729(7) 0.6331(6) 0.8058(6) 0.062(3) Uani 1 1 d .
N6 N 0.6867(7) 0.6497(6) 0.9364(7) 0.062(3) Uani 1 1 d .
N7 N 0.7671(7) 0.4996(6) 0.8059(7) 0.063(3) Uani 1 1 d .
N8 N 0.6719(7) 0.5200(5) 0.9334(7) 0.058(3) Uani 1 1 d .
N9 N 0.6367(8) 0.6608(6) 1.0842(7) 0.067(3) Uani 1 1 d .
N10 N 0.6348(7) 0.6578(6) 1.2030(8) 0.067(3) Uani 1 1 d .
N11 N 0.6338(7) 0.5282(6) 1.0805(7) 0.062(3) Uani 1 1 d .
N12 N 0.6499(7) 0.5199(7) 1.1937(7) 0.071(3) Uani 1 1 d .
N13 N 0.5138(10) -0.0110(7) 0.6796(8) 0.082(4) Uani 1 1 d .
N14 N 0.5983(12) 0.0629(7) 0.6504(11) 0.101(5) Uani 1 1 d .
N15 N 0.6366(8) -0.1218(6) 0.6726(7) 0.063(3) Uani 1 1 d .
N16 N 0.7254(8) -0.0482(6) 0.6292(7) 0.070(3) Uani 1 1 d .
N17 N 0.6729(10) 0.1508(7) 0.6761(8) 0.089(4) Uani 1 1 d .
N18 N 0.7061(7) 0.2149(7) 0.7504(7) 0.071(3) Uani 1 1 d .
N19 N 0.7976(9) 0.0393(6) 0.6538(8) 0.082(4) Uani 1 1 d .
N20 N 0.8288(9) 0.1019(6) 0.7318(8) 0.081(4) Uani 1 1 d .
N21 N 0.8173(7) 0.1447(6) 0.8633(7) 0.063(3) Uani 1 1 d .
N22 N 0.7665(7) 0.1533(7) 0.9948(7) 0.070(3) Uani 1 1 d .
N23 N 0.6949(7) 0.2567(6) 0.8797(7) 0.062(3) Uani 1 1 d .
N24 N 0.6500(7) 0.2708(6) 1.0118(7) 0.058(3) Uani 1 1 d .
N25 N 0.6845(9) 0.1254(8) 1.1337(8) 0.089(4) Uani 1 1 d .
N26 N 0.5638(7) 0.2413(7) 1.1479(7) 0.068(3) Uani 1 1 d .
N27 N 0.4714(7) 0.1897(7) 1.2474(8) 0.078(4) Uani 1 1 d .
N28 N 1.2053(8) 0.5280(7) 0.6480(7) 0.072(3) Uani 1 1 d .
N29 N 1.2934(8) 0.5023(7) 0.7058(8) 0.078(3) Uani 1 1 d .
N30 N 1.2041(7) 0.3917(7) 0.6523(7) 0.069(3) Uani 1 1 d .
N31 N 1.3071(7) 0.3636(8) 0.6965(8) 0.076(3) Uani 1 1 d .
N999 N 0.4044(9) -0.0838(8) 0.7586(8) 0.088(4) Uani 1 1 d .
O1 O 0.7042(6) 0.4092(5) 1.1060(7) 0.077(3) Uani 1 1 d .
O2 O 0.6921(7) 0.7481(6) 1.1225(7) 0.088(3) Uani 1 1 d .
O3 O 0.7560(6) 0.3935(5) 0.8828(6) 0.067(2) Uani 1 1 d .
O2W O 0.3835(15) 0.2905(19) 0.5030(16) 0.292(17) Uani 1 1 d .
O4 O 0.7772(7) 0.7295(6) 0.8794(6) 0.083(3) Uani 1 1 d .
O5 O 0.9834(6) 0.3502(6) 0.7297(6) 0.075(3) Uani 1 1 d .
O6 O 0.9863(7) 0.6905(6) 0.7027(6) 0.084(3) Uani 1 1 d .
O7 O 1.2115(7) 0.2877(6) 0.7261(7) 0.086(3) Uani 1 1 d .
O8 O 0.4188(6) 0.2747(5) 1.1682(6) 0.076(3) Uani 1 1 d .
O9 O 0.5513(6) 0.3312(6) 0.9592(6) 0.073(3) Uani 1 1 d .
O10 O 0.8534(7) 0.0336(5) 0.9216(7) 0.079(3) Uani 1 1 d .
O11 O 0.8807(8) -0.0324(6) 0.7132(7) 0.093(3) Uani 1 1 d .
O12 O 0.7651(7) -0.1607(6) 0.6861(7) 0.086(3) Uani 1 1 d .
O13 O 0.4480(8) 0.1158(7) 0.7197(8) 0.111(4) Uani 1 1 d .
O14 O 0.2762(8) 0.0029(7) 0.8501(7) 0.103(4) Uani 1 1 d .
Cl1 Cl 0.43420(11) 0.50256(9) 0.21303(10) 0.0120(4) Uani 1 1 d .
Cl3 Cl 0.26468(12) 0.41790(11) 0.40585(10) 0.0163(4) Uani 1 1 d .
Zn1 Zn 0.33619(8) 0.53318(8) 0.36789(8) 0.0476(5) Uani 1 1 d .
C49 C 0.9578(12) 0.6836(13) 1.0866(11) 0.105(6) Uani 1 1 d .
H49 H 0.9346 0.6701 1.1396 0.125 Uiso 1 1 calc R
C50 C 0.9019(11) 0.7342(11) 1.0602(11) 0.089(5) Uani 1 1 d .
H50 H 0.8420 0.7531 1.0948 0.107 Uiso 1 1 calc R
C51 C 0.9361(12) 0.7573(9) 0.9805(15) 0.094(6) Uani 1 1 d .
C52 C 1.0284(12) 0.7241(9) 0.9311(12) 0.096(5) Uani 1 1 d .
H52 H 1.0533 0.7384 0.8787 0.115 Uiso 1 1 calc R
C53 C 1.0815(11) 0.6723(10) 0.9573(11) 0.087(5) Uani 1 1 d .
H53 H 1.1408 0.6500 0.9223 0.104 Uiso 1 1 calc R
C54 C 0.7510(16) 0.9117(13) 0.977(2) 0.151(11) Uani 1 1 d .
H54 H 0.6984 0.9470 1.0125 0.181 Uiso 1 1 calc R
C55 C 0.8046(16) 0.8688(12) 1.0062(16) 0.133(9) Uani 1 1 d .
H55 H 0.7920 0.8786 1.0603 0.160 Uiso 1 1 calc R
C56 C 0.8760(16) 0.8123(12) 0.9586(18) 0.122(8) Uani 1 1 d .
C57 C 0.9019(14) 0.8016(11) 0.8672(16) 0.113(7) Uani 1 1 d .
H57 H 0.9532 0.7647 0.8318 0.136 Uiso 1 1 calc R
C58 C 0.8408(15) 0.8532(14) 0.838(2) 0.147(11) Uani 1 1 d .
H58 H 0.8504 0.8497 0.7842 0.176 Uiso 1 1 calc R
C59 C 0.700(2) 0.9528(12) 0.8655(17) 0.215(19) Uani 1 1 d D
H59A H 0.7235 0.9425 0.8071 0.258 Uiso 1 1 calc R
H59B H 0.6855 1.0082 0.8790 0.258 Uiso 1 1 calc R
C62 C 1.1006(13) 0.6058(14) 1.0671(12) 0.129(9) Uani 1 1 d D
H62A H 1.0762 0.6199 1.1250 0.154 Uiso 1 1 calc R
H62B H 1.1582 0.6142 1.0411 0.154 Uiso 1 1 calc R
N32 N 1.0464(8) 0.6527(8) 1.0372(8) 0.076(3) Uani 1 1 d .
N33 N 0.7706(17) 0.9055(11) 0.8960(19) 0.147(8) Uani 1 1 d D

loop_
_atom_site_aniso_label
_atom_site_aniso_U_11
_atom_site_aniso_U_22
_atom_site_aniso_U_33
_atom_site_aniso_U_23
_atom_site_aniso_U_13
_atom_site_aniso_U_12
O3W 0.149(11) 0.085(7) 0.078(8) 0.002(6) -0.051(8) -0.034(7)
O4W 0.126(13) 0.136(13) 0.47(4) 0.134(19) -0.16(2) -0.084(11)
O5W 0.21(2) 0.161(17) 0.44(4) -0.13(2) -0.13(3) -0.029(16)
O6W 0.26(2) 0.146(14) 0.112(12) 0.026(10) -0.066(14) 0.060(14)
O7W 0.35(4) 0.081(11) 0.37(4) 0.023(16) 0.21(3) -0.017(16)
O8W 0.70(8) 0.069(11) 1.65(17) -0.04(3) -1.00(11) 0.01(2)
O9W 0.47(5) 0.24(2) 0.090(13) -0.029(14) -0.014(19) 0.20(3)
O10W 0.32(4) 0.101(16) 0.90(10) 0.05(3) -0.10(5) -0.11(2)
O15 0.072(7) 0.065(6) 0.105(8) -0.001(6) -0.041(6) -0.011(5)
O16 0.116(9) 0.087(8) 0.123(10) 0.020(7) -0.074(8) -0.047(7)
O13W 0.27(4) 0.62(7) 0.68(8) -0.16(6) -0.31(5) -0.12(4)
O14W 0.42(6) 0.14(2) 0.73(9) 0.00(3) 0.00(6) -0.13(3)
O15W 0.041(4) 0.060(5) 0.056(5) -0.005(4) -0.009(4) -0.021(4)
O16W 0.65(10) 0.97(13) 0.57(9) 0.53(10) 0.55(9) 0.52(10)
Cl2 0.0499(15) 0.0288(11) 0.0189(12) 0.0072(9) -0.0090(11) -0.0057(10)
Cl4 0.0392(15) 0.140(3) 0.0319(15) 0.0259(16) -0.0265(13) -0.0581(18)
C1 0.076(11) 0.104(12) 0.091(12) -0.031(9) -0.057(10) 0.014(9)
C2 0.096(11) 0.107(11) 0.078(10) 0.044(9) -0.059(9) -0.068(10)
C3 0.045(8) 0.080(9) 0.089(11) 0.002(8) -0.032(7) -0.022(7)
C4 0.059(8) 0.070(9) 0.070(9) 0.007(7) -0.028(7) -0.027(7)
C5 0.067(9) 0.067(9) 0.093(11) 0.027(8) -0.047(9) -0.030(8)
C6 0.063(9) 0.112(12) 0.059(9) 0.015(8) -0.034(8) -0.027(9)
C7 0.048(8) 0.081(9) 0.069(9) -0.006(7) -0.025(7) -0.017(7)
C8 0.063(9) 0.078(9) 0.090(11) 0.014(8) -0.043(9) -0.016(7)
C9 0.067(9) 0.060(7) 0.049(8) 0.003(6) -0.021(7) -0.024(7)
C10 0.039(7) 0.051(7) 0.067(9) 0.009(6) -0.020(6) -0.012(6)
C11 0.062(8) 0.059(7) 0.062(8) 0.012(6) -0.028(7) -0.025(6)
C12 0.066(9) 0.059(8) 0.054(8) 0.004(6) -0.012(7) -0.027(7)
C13 0.048(8) 0.076(9) 0.070(9) -0.004(7) -0.026(7) -0.021(7)
C14 0.076(10) 0.061(8) 0.081(11) 0.028(7) -0.023(9) -0.024(8)
C15 0.050(7) 0.043(7) 0.062(8) 0.002(6) -0.019(6) -0.012(6)
C16 0.059(8) 0.050(7) 0.067(9) 0.002(6) -0.018(7) -0.022(6)
C17 0.071(9) 0.045(7) 0.066(9) -0.003(6) -0.005(7) -0.025(7)
C18 0.053(7) 0.055(7) 0.052(8) 0.011(6) -0.021(6) -0.021(6)
C19 0.059(8) 0.057(7) 0.069(9) 0.008(6) -0.021(7) -0.028(6)
C20 0.054(8) 0.066(8) 0.063(9) -0.009(7) -0.006(7) -0.026(7)
C21 0.040(7) 0.064(8) 0.073(9) 0.013(7) -0.025(7) -0.023(6)
C22 0.049(7) 0.060(7) 0.058(8) -0.009(6) -0.016(6) -0.019(6)
C23 0.054(8) 0.055(7) 0.087(11) -0.004(7) -0.037(8) -0.019(6)
C24 0.048(7) 0.073(9) 0.076(10) 0.002(7) -0.037(7) -0.013(7)
C25 0.094(12) 0.054(8) 0.069(10) 0.006(7) -0.024(9) -0.015(8)
C26 0.111(14) 0.093(12) 0.075(11) 0.027(9) -0.055(11) -0.028(10)
C27 0.055(9) 0.067(8) 0.106(12) 0.001(8) -0.051(9) -0.017(7)
C28 0.071(11) 0.103(12) 0.088(12) -0.010(10) -0.045(10) 0.012(9)
C29 0.053(10) 0.166(19) 0.102(14) 0.046(13) -0.036(10) -0.002(11)
C30 0.066(9) 0.060(8) 0.085(11) 0.017(7) -0.038(8) -0.017(7)
C31 0.054(9) 0.069(10) 0.111(14) 0.015(10) -0.032(9) -0.026(8)
C32 0.049(8) 0.065(8) 0.075(10) -0.006(7) -0.029(7) -0.016(6)
C33 0.050(8) 0.063(8) 0.071(10) 0.010(7) -0.019(7) -0.030(7)
C34 0.048(7) 0.055(7) 0.080(10) -0.002(6) -0.024(7) -0.019(6)
C35 0.078(11) 0.058(8) 0.106(13) 0.007(8) -0.044(10) -0.015(8)
C36 0.080(10) 0.045(7) 0.062(9) -0.001(6) -0.021(7) -0.024(6)
C37 0.089(11) 0.051(8) 0.068(9) 0.018(7) -0.040(9) -0.010(7)
C38 0.095(12) 0.054(8) 0.077(11) -0.011(7) -0.033(9) 0.013(8)
C39 0.073(10) 0.052(8) 0.075(10) 0.003(7) -0.033(8) -0.012(7)
C40 0.088(11) 0.051(8) 0.082(11) 0.019(7) -0.029(9) -0.020(8)
C41 0.142(17) 0.066(10) 0.062(10) 0.012(8) -0.022(11) -0.028(10)
C42 0.22(2) 0.054(9) 0.150(18) -0.023(10) -0.137(19) 0.012(12)
C43 0.073(11) 0.053(8) 0.077(11) 0.009(7) -0.015(9) -0.003(8)
C44 0.102(12) 0.055(8) 0.050(8) 0.003(6) -0.030(8) -0.009(8)
C45 0.108(14) 0.050(9) 0.082(11) 0.004(8) -0.055(11) 0.004(9)
C46 0.097(12) 0.071(9) 0.061(9) 0.002(7) -0.036(9) -0.018(9)
C47 0.101(14) 0.091(12) 0.124(16) 0.039(11) -0.069(13) -0.004(11)
C48 0.103(14) 0.060(9) 0.113(15) 0.000(10) -0.071(13) 0.006(10)
N1 0.057(7) 0.082(8) 0.074(8) 0.016(6) -0.034(6) -0.029(6)
N2 0.049(6) 0.066(7) 0.075(8) -0.004(6) -0.021(6) -0.020(5)
N3 0.052(7) 0.061(7) 0.072(8) 0.001(6) -0.016(6) -0.005(5)
N4 0.063(7) 0.069(7) 0.060(7) 0.008(5) -0.025(6) -0.022(6)
N5 0.061(7) 0.072(7) 0.052(7) 0.005(5) -0.017(5) -0.031(6)
N6 0.058(7) 0.058(6) 0.070(7) 0.017(5) -0.023(6) -0.026(5)
N7 0.070(7) 0.051(6) 0.063(7) 0.010(5) -0.025(6) -0.017(5)
N8 0.047(6) 0.043(5) 0.078(8) 0.010(5) -0.021(6) -0.014(5)
N9 0.072(8) 0.073(7) 0.065(7) 0.010(6) -0.032(6) -0.033(6)
N10 0.058(7) 0.067(7) 0.076(8) 0.002(6) -0.033(6) -0.014(6)
N11 0.048(6) 0.067(7) 0.073(8) 0.012(6) -0.029(6) -0.019(5)
N12 0.064(7) 0.069(7) 0.074(8) -0.004(6) -0.025(6) -0.019(6)
N13 0.103(11) 0.064(8) 0.076(9) -0.010(6) -0.049(8) -0.003(7)
N14 0.136(14) 0.058(8) 0.142(14) 0.011(8) -0.092(12) -0.028(9)
N15 0.060(7) 0.057(6) 0.060(7) 0.010(5) -0.020(6) -0.009(5)
N16 0.073(8) 0.055(7) 0.061(7) 0.003(5) -0.016(6) -0.009(6)
N17 0.112(11) 0.068(8) 0.090(10) -0.008(7) -0.065(9) 0.004(7)
N18 0.051(7) 0.069(7) 0.067(8) 0.002(6) -0.010(6) -0.005(6)
N19 0.099(10) 0.051(7) 0.087(9) -0.006(6) -0.037(8) -0.014(6)
N20 0.110(10) 0.041(6) 0.093(9) 0.008(6) -0.052(8) -0.012(6)
N21 0.058(7) 0.055(6) 0.065(8) 0.007(6) -0.020(6) -0.013(5)
N22 0.057(7) 0.076(8) 0.067(8) -0.001(6) -0.028(6) -0.003(6)
N23 0.047(6) 0.060(6) 0.073(8) 0.008(6) -0.022(6) -0.013(5)
N24 0.043(6) 0.056(6) 0.072(8) 0.001(5) -0.022(6) -0.016(5)
N25 0.075(9) 0.101(10) 0.082(9) 0.025(8) -0.038(8) -0.009(8)
N26 0.056(7) 0.075(7) 0.065(7) 0.010(6) -0.023(6) -0.015(6)
N27 0.048(7) 0.082(8) 0.092(9) 0.042(7) -0.027(7) -0.013(6)
N28 0.070(8) 0.084(8) 0.078(8) 0.004(6) -0.041(7) -0.035(7)
N29 0.076(8) 0.088(9) 0.075(9) 0.020(7) -0.033(7) -0.035(7)
N30 0.049(6) 0.076(7) 0.080(8) 0.014(6) -0.026(6) -0.019(6)
N31 0.055(7) 0.099(9) 0.086(9) 0.000(7) -0.045(7) -0.015(7)
N999 0.079(9) 0.084(9) 0.074(9) 0.000(7) -0.028(8) 0.007(7)
O1 0.072(6) 0.055(6) 0.118(9) 0.005(5) -0.048(6) -0.028(5)
O2 0.079(7) 0.067(6) 0.130(10) -0.002(6) -0.050(7) -0.030(5)
O3 0.081(7) 0.051(5) 0.081(7) 0.010(4) -0.043(6) -0.026(5)
O2W 0.155(18) 0.39(4) 0.25(3) -0.20(3) -0.091(18) 0.06(2)
O4 0.092(7) 0.074(6) 0.085(7) -0.002(5) -0.025(6) -0.047(6)
O5 0.053(6) 0.074(6) 0.087(7) 0.022(5) -0.023(5) -0.017(5)
O6 0.087(7) 0.088(7) 0.074(7) 0.000(5) -0.017(6) -0.048(6)
O7 0.076(7) 0.085(7) 0.112(9) 0.012(6) -0.055(7) -0.022(6)
O8 0.064(6) 0.053(5) 0.102(8) 0.013(5) -0.035(6) -0.008(5)
O9 0.056(6) 0.080(6) 0.081(7) 0.000(5) -0.033(5) -0.012(5)
O10 0.070(6) 0.059(6) 0.103(8) 0.027(5) -0.036(6) -0.018(5)
O11 0.102(9) 0.062(6) 0.101(9) 0.007(6) -0.034(7) -0.022(6)
O12 0.070(7) 0.066(6) 0.104(8) 0.012(6) -0.025(6) -0.016(5)
O13 0.101(9) 0.081(8) 0.123(10) -0.003(7) -0.052(8) 0.021(7)
O14 0.104(9) 0.102(9) 0.100(9) 0.009(7) -0.056(8) -0.008(7)
Cl1 0.0030(8) 0.0167(8) 0.0112(9) 0.0045(7) 0.0064(7) -0.0114(7)
Cl3 0.0177(10) 0.0305(10) 0.0051(9) 0.0083(7) -0.0057(8) -0.0130(8)
Zn1 0.0392(8) 0.0646(9) 0.0442(8) 0.0138(6) -0.0185(6) -0.0237(7)
C49 0.068(11) 0.164(18) 0.076(12) 0.000(12) -0.024(10) -0.039(12)
C50 0.061(10) 0.127(14) 0.076(12) -0.001(10) -0.026(9) -0.028(10)
C51 0.073(11) 0.070(10) 0.17(2) 0.019(11) -0.076(13) -0.027(9)
C52 0.083(12) 0.083(11) 0.127(15) 0.057(11) -0.052(12) -0.029(9)
C53 0.073(10) 0.106(12) 0.091(13) 0.024(10) -0.035(10) -0.044(10)
C54 0.106(17) 0.109(17) 0.23(3) -0.084(19) -0.09(2) 0.024(13)
C55 0.116(17) 0.100(14) 0.18(2) -0.049(15) -0.098(17) 0.036(13)
C56 0.122(18) 0.104(15) 0.21(3) 0.072(17) -0.113(19) -0.081(14)
C57 0.109(15) 0.091(13) 0.16(2) 0.059(13) -0.077(15) -0.044(11)
C58 0.084(14) 0.121(17) 0.24(3) 0.12(2) -0.078(18) -0.038(13)
C59 0.34(5) 0.086(14) 0.15(2) 0.022(15) -0.13(3) 0.07(2)
C62 0.095(14) 0.24(3) 0.087(13) 0.070(16) -0.065(12) -0.075(16)
N32 0.057(7) 0.103(9) 0.081(9) 0.031(7) -0.033(7) -0.042(7)
N33 0.16(2) 0.089(12) 0.25(3) 0.017(16) -0.12(2) -0.052(13)

loop_
_atom_type_symbol
_atom_type_description
_atom_type_scat_dispersion_real
_atom_type_scat_dispersion_imag
_atom_type_scat_source
C C 0.0033 0.0016 'International Tables Vol C Tables 4.2.6.8 and 6.1.1.4'
H H 0.0000 0.0000 'International Tables Vol C Tables 4.2.6.8 and 6.1.1.4'
N N 0.0061 0.0033 'International Tables Vol C Tables 4.2.6.8 and 6.1.1.4'
O O 0.0106 0.0060 'International Tables Vol C Tables 4.2.6.8 and 6.1.1.4'
Cl Cl 0.1484 0.1585 'International Tables Vol C Tables 4.2.6.8 and 6.1.1.4'
Zn Zn 0.2839 1.4301 'International Tables Vol C Tables 4.2.6.8 and 6.1.1.4'

loop_
_geom_angle_atom_site_label_1
_geom_angle_atom_site_label_2
_geom_angle_atom_site_label_3
_geom_angle
_geom_angle_site_symmetry_1
_geom_angle_site_symmetry_3
C59 C60 C61 136(10) . .
C60 C61 C61 112.3(15) . 2_677
C62 C63 C64 91.8(19) . .
C65 C64 C63 101(2) . .
N31 C1 N10 112.8(12) . 2_767
N29 C2 N12 115.5(11) . 2_767
N31 C3 N29 113.8(13) . .
N31 C3 C6 106.4(11) . .
N29 C3 C6 102.7(12) . .
O7 C4 N30 125.0(13) . .
O7 C4 N31 124.9(14) . .
N30 C4 N31 109.9(13) . .
O16 C5 N28 125.5(14) . .
O16 C5 N29 123.5(14) . .
N28 C5 N29 111.0(14) . .
N28 C6 N30 113.6(12) . .
N28 C6 C3 102.7(12) . .
N30 C6 C3 100.2(11) . .
N30 C7 N3 115.7(11) . .
N1 C8 N28 109.6(12) . .
N3 C9 N1 113.6(11) . .
N3 C9 C11 104.5(10) . .
N1 C9 C11 104.2(10) . .
O5 C10 N4 125.1(11) . .
O5 C10 N3 125.8(11) . .
N4 C10 N3 109.1(11) . .
N2 C11 N4 116.2(11) . .
N2 C11 C9 103.5(10) . .
N4 C11 C9 103.2(10) . .
O6 C12 N2 127.9(13) . .
O6 C12 N1 122.9(13) . .
N2 C12 N1 109.2(11) . .
N7 C13 N4 114.9(11) . .
N2 C14 N5 113.5(11) . .
O3 C15 N8 128.1(12) . .
O3 C15 N7 124.4(11) . .
N8 C15 N7 107.6(10) . .
N7 C16 N5 115.6(11) . .
N7 C16 C18 103.3(10) . .
N5 C16 C18 101.8(9) . .
O4 C17 N5 126.0(13) . .
O4 C17 N6 125.7(13) . .
N5 C17 N6 108.3(11) . .
N8 C18 N6 117.4(11) . .
N8 C18 C16 101.6(10) . .
N6 C18 C16 103.1(9) . .
N11 C19 N8 112.8(10) . .
N9 C20 N6 114.2(11) . .
O1 C21 N12 125.3(13) . .
O1 C21 N11 123.7(13) . .
N12 C21 N11 110.6(12) . .
N9 C22 N11 115.6(10) . .
N9 C22 C24 104.6(10) . .
N11 C22 C24 103.3(11) . .
O2 C23 N10 125.7(13) . .
O2 C23 N9 128.0(15) . .
N10 C23 N9 106.3(11) . .
N10 C24 N12 114.5(10) . .
N10 C24 C22 102.7(11) . .
N12 C24 C22 105.2(11) . .
N15 C25 N27 115.4(11) 2_657 .
N27 C26 N999 115.2(14) . 2_657
N27 C26 C28 104.0(12) . .
N999 C26 C28 101.4(14) 2_657 .
O8 C27 N26 125.6(15) . .
O8 C27 N27 125.8(13) . .
N26 C27 N27 108.4(11) . .
N26 C28 N25 110.8(13) . .
N26 C28 C26 102.7(13) . .
N25 C28 C26 101.5(14) . .
N25 C29 N22 109.2(13) . .
N24 C30 N26 113.3(11) . .
O10 C31 N22 128.8(17) . .
O10 C31 N21 124.4(16) . .
N22 C31 N21 106.9(13) . .
N22 C32 N24 118.3(11) . .
N22 C32 C34 101.3(10) . .
N24 C32 C34 103.9(11) . .
O9 C33 N23 128.0(14) . .
O9 C33 N24 126.0(13) . .
N23 C33 N24 106.0(12) . .
N21 C34 N23 115.0(10) . .
N21 C34 C32 103.0(11) . .
N23 C34 C32 100.9(10) . .
N21 C35 N20 112.5(13) . .
N18 C36 N23 111.5(10) . .
O11 C37 N19 125.5(14) . .
O11 C37 N20 127.7(15) . .
N19 C37 N20 106.8(12) . .
N20 C38 N18 117.3(14) . .
N20 C38 C40 102.2(12) . .
N18 C38 C40 107.4(14) . .
O15 C39 N17 124.9(15) . .
O15 C39 N18 124.4(13) . .
N17 C39 N18 110.3(14) . .
N19 C40 N17 116.1(13) . .
N19 C40 C38 105.9(13) . .
N17 C40 C38 99.3(12) . .
N16 C41 N19 114.6(14) . .
N14 C42 N17 112.6(13) . .
O12 C43 N16 127.0(16) . .
O12 C43 N15 124.1(14) . .
N16 C43 N15 108.8(14) . .
N14 C44 N16 118.5(12) . .
N14 C44 C46 101.5(13) . .
N16 C44 C46 102.7(11) . .
O13 C45 N13 129(2) . .
O13 C45 N14 124.0(17) . .
N13 C45 N14 106.7(15) . .
N13 C46 N15 120.1(13) . .
N13 C46 C44 102.4(12) . .
N15 C46 C44 102.5(12) . .
N13 C47 N999 116.2(14) . .
O14 C48 N25 127(2) . 2_657
O14 C48 N999 122.0(18) . .
N25 C48 N999 110.7(14) 2_657 .
C12 N1 C8 121.5(11) . .
C12 N1 C9 109.5(10) . .
C8 N1 C9 123.6(12) . .
C12 N2 C11 113.1(11) . .
C12 N2 C14 122.4(11) . .
C11 N2 C14 124.3(11) . .
C10 N3 C7 124.9(11) . .
C10 N3 C9 110.9(10) . .
C7 N3 C9 121.9(11) . .
C10 N4 C11 111.9(11) . .
C10 N4 C13 122.7(11) . .
C11 N4 C13 122.3(11) . .
C17 N5 C16 113.6(10) . .
C17 N5 C14 121.2(11) . .
C16 N5 C14 122.8(11) . .
C17 N6 C18 112.2(11) . .
C17 N6 C20 119.5(10) . .
C18 N6 C20 122.9(10) . .
C15 N7 C16 111.4(10) . .
C15 N7 C13 124.2(10) . .
C16 N7 C13 123.3(11) . .
C15 N8 C18 115.5(11) . .
C15 N8 C19 121.0(10) . .
C18 N8 C19 123.0(10) . .
C23 N9 C22 112.9(11) . .
C23 N9 C20 120.0(11) . .
C22 N9 C20 123.2(11) . .
C23 N10 C24 112.9(11) . .
C23 N10 C1 121.7(12) . 2_767
C24 N10 C1 123.8(13) . 2_767
C21 N11 C22 110.5(11) . .
C21 N11 C19 123.6(11) . .
C22 N11 C19 121.9(11) . .
C21 N12 C2 120.6(12) . 2_767
C21 N12 C24 109.2(12) . .
C2 N12 C24 123.4(12) 2_767 .
C45 N13 C46 117.0(16) . .
C45 N13 C47 118.7(15) . .
C46 N13 C47 121.1(13) . .
C45 N14 C44 111.5(13) . .
C45 N14 C42 120.4(16) . .
C44 N14 C42 124.1(18) . .
C43 N15 C25 124.2(12) . 2_657
C43 N15 C46 112.1(12) . .
C25 N15 C46 119.4(13) 2_657 .
C43 N16 C44 113.7(14) . .
C43 N16 C41 123.9(14) . .
C44 N16 C41 121.6(13) . .
C39 N17 C40 113.6(13) . .
C39 N17 C42 122.2(14) . .
C40 N17 C42 123.3(13) . .
C39 N18 C38 109.5(12) . .
C39 N18 C36 125.0(11) . .
C38 N18 C36 124.3(13) . .
C37 N19 C40 112.0(12) . .
C37 N19 C41 121.9(13) . .
C40 N19 C41 123.8(14) . .
C37 N20 C38 112.2(13) . .
C37 N20 C35 120.9(12) . .
C38 N20 C35 124.6(12) . .
C31 N21 C34 112.6(12) . .
C31 N21 C35 123.4(12) . .
C34 N21 C35 121.7(11) . .
C31 N22 C32 115.8(13) . .
C31 N22 C29 120.7(14) . .
C32 N22 C29 118.8(13) . .
C33 N23 C34 114.7(12) . .
C33 N23 C36 120.6(11) . .
C34 N23 C36 119.4(11) . .
C33 N24 C32 113.1(11) . .
C33 N24 C30 121.0(11) . .
C32 N24 C30 124.8(11) . .
C48 N25 C29 124.0(15) 2_657 .
C48 N25 C28 110.9(15) 2_657 .
C29 N25 C28 116.0(15) . .
C27 N26 C28 113.1(13) . .
C27 N26 C30 123.8(12) . .
C28 N26 C30 119.7(13) . .
C27 N27 C26 111.5(12) . .
C27 N27 C25 121.5(11) . .
C26 N27 C25 121.3(13) . .
C5 N28 C6 113.7(12) . .
C5 N28 C8 124.6(13) . .
C6 N28 C8 119.4(11) . .
C5 N29 C2 124.1(13) . .
C5 N29 C3 109.7(12) . .
C2 N29 C3 122.4(13) . .
C4 N30 C7 125.6(12) . .
C4 N30 C6 112.7(11) . .
C7 N30 C6 118.3(12) . .
C4 N31 C3 110.4(11) . .
C4 N31 C1 121.8(14) . .
C3 N31 C1 126.2(13) . .
C48 N999 C26 113.5(14) . 2_657
C48 N999 C47 124.3(14) . .
C26 N999 C47 120.4(14) 2_657 .
O15W Zn1 Cl4 76.0(3) . .
O15W Zn1 Cl1 68.9(3) . .
Cl4 Zn1 Cl1 116.56(9) . .
O15W Zn1 Cl2 174.1(3) . .
Cl4 Zn1 Cl2 106.47(11) . .
Cl1 Zn1 Cl2 113.79(8) . .
O15W Zn1 Cl3 65.7(3) . .
Cl4 Zn1 Cl3 108.20(9) . .
Cl1 Zn1 Cl3 103.11(7) . .
Cl2 Zn1 Cl3 108.34(8) . .
N32 C49 C50 122.2(17) . .
C49 C50 C51 120.0(16) . .
C50 C51 C56 117(2) . .
C50 C51 C52 116.1(15) . .
C56 C51 C52 127(2) . .
C53 C52 C51 122.9(18) . .
C52 C53 N32 119.6(16) . .
C55 C54 N33 123(2) . .
C56 C55 C54 120(2) . .
C55 C56 C51 128(3) . .
C55 C56 C57 120(2) . .
C51 C56 C57 112(2) . .
C58 C57 C56 117(2) . .
N33 C58 C57 115(3) . .
N33 C59 C60 105(3) . .
N32 C62 C63 111.8(19) . .
C49 N32 C62 120.4(16) . .
C49 N32 C53 119.0(15) . .
C62 N32 C53 120.5(14) . .
C58 N33 C54 125(2) . .
C58 N33 C59 114(2) . .
C54 N33 C59 120(2) . .

loop_
_geom_bond_atom_site_label_1
_geom_bond_atom_site_label_2
_geom_bond_distance
_geom_bond_site_symmetry_2
C60 C59 1.598(19) .
C60 C61 1.633(10) .
C61 C61 1.67(2) 2_677
C63 C62 1.597(10) .
C63 C64 1.601(10) .
C64 C65 1.591(10) .
O15 C39 1.300(17) .
O16 C5 1.277(17) .
O15W Zn1 1.376(8) .
Cl2 Zn1 2.591(3) .
Cl4 Zn1 2.568(3) .
C1 N31 1.447(18) .
C1 N10 1.490(18) 2_767
C2 N29 1.427(17) .
C2 N12 1.443(17) 2_767
C3 N31 1.442(19) .
C3 N29 1.476(18) .
C3 C6 1.542(19) .
C4 O7 1.242(16) .
C4 N30 1.329(17) .
C4 N31 1.388(17) .
C5 N28 1.303(17) .
C5 N29 1.343(18) .
C6 N28 1.422(19) .
C6 N30 1.516(19) .
C7 N30 1.413(16) .
C7 N3 1.429(16) .
C8 N1 1.449(17) .
C8 N28 1.516(18) .
C9 N3 1.436(16) .
C9 N1 1.464(16) .
C9 C11 1.529(18) .
C10 O5 1.223(14) .
C10 N4 1.347(16) .
C10 N3 1.380(16) .
C11 N2 1.442(16) .
C11 N4 1.451(16) .
C12 O6 1.238(15) .
C12 N2 1.334(16) .
C12 N1 1.398(17) .
C13 N7 1.425(16) .
C13 N4 1.457(16) .
C14 N2 1.455(17) .
C14 N5 1.479(17) .
C15 O3 1.256(14) .
C15 N8 1.307(15) .
C15 N7 1.386(16) .
C16 N7 1.416(15) .
C16 N5 1.460(15) .
C16 C18 1.559(18) .
C17 O4 1.236(15) .
C17 N5 1.314(16) .
C17 N6 1.380(16) .
C18 N8 1.412(15) .
C18 N6 1.427(15) .
C19 N11 1.481(16) .
C19 N8 1.501(16) .
C20 N9 1.437(17) .
C20 N6 1.490(16) .
C21 O1 1.255(15) .
C21 N12 1.335(17) .
C21 N11 1.357(16) .
C22 N9 1.403(16) .
C22 N11 1.442(15) .
C22 C24 1.492(18) .
C23 O2 1.236(15) .
C23 N10 1.348(17) .
C23 N9 1.358(16) .
C24 N10 1.438(17) .
C24 N12 1.447(16) .
C25 N15 1.440(17) 2_657
C25 N27 1.461(18) .
C26 N27 1.41(2) .
C26 N999 1.47(2) 2_657
C26 C28 1.58(2) .
C27 O8 1.246(15) .
C27 N26 1.355(17) .
C27 N27 1.400(18) .
C28 N26 1.430(18) .
C28 N25 1.55(2) .
C29 N25 1.48(2) .
C29 N22 1.51(2) .
C30 N24 1.444(18) .
C30 N26 1.460(17) .
C31 O10 1.231(16) .
C31 N22 1.336(19) .
C31 N21 1.369(19) .
C32 N22 1.402(17) .
C32 N24 1.415(16) .
C32 C34 1.578(19) .
C33 O9 1.223(15) .
C33 N23 1.351(16) .
C33 N24 1.403(17) .
C34 N21 1.421(16) .
C34 N23 1.450(16) .
C35 N21 1.482(19) .
C35 N20 1.48(2) .
C36 N18 1.430(16) .
C36 N23 1.502(17) .
C37 O11 1.217(16) .
C37 N19 1.357(18) .
C37 N20 1.360(18) .
C38 N20 1.415(18) .
C38 N18 1.424(17) .
C38 C40 1.51(2) .
C39 N17 1.302(18) .
C39 N18 1.346(18) .
C40 N19 1.369(17) .
C40 N17 1.48(2) .
C41 N16 1.43(2) .
C41 N19 1.477(19) .
C42 N14 1.44(2) .
C42 N17 1.56(2) .
C43 O12 1.242(18) .
C43 N16 1.349(18) .
C43 N15 1.356(19) .
C44 N14 1.421(19) .
C44 N16 1.422(18) .
C44 C46 1.57(2) .
C45 O13 1.196(18) .
C45 N13 1.277(19) .
C45 N14 1.40(2) .
C46 N13 1.385(19) .
C46 N15 1.453(18) .
C47 N13 1.48(2) .
C47 N999 1.50(2) .
C48 O14 1.251(18) .
C48 N25 1.28(2) 2_657
C48 N999 1.37(2) .
N10 C1 1.490(18) 2_767
N12 C2 1.443(17) 2_767
N15 C25 1.440(17) 2_657
N25 C48 1.28(2) 2_657
N999 C26 1.47(2) 2_657
Cl1 Zn1 2.583(2) .
Cl3 Zn1 2.641(2) .
C49 N32 1.37(2) .
C49 C50 1.39(2) .
C50 C51 1.42(2) .
C51 C56 1.42(2) .
C51 C52 1.43(2) .
C52 C53 1.36(2) .
C53 N32 1.399(19) .
C54 C55 1.34(3) .
C54 N33 1.37(3) .
C55 C56 1.33(3) .
C56 C57 1.54(3) .
C57 C58 1.49(3) .
C58 N33 1.35(3) .
C59 N33 1.598(18) .
C62 N32 1.38(2) .
